data_4076290
loop_
_publ_author_name
'Pan, Jun'
'Kampf, Jeff W.'
'Ashe, Arthur J.'

_publ_section_title
;
 1,2-Azaboratabenzene: A Heterocyclic \p-Ligand with an Adjustable
 Basicity at Nitrogen
;
_journal_coden_ASTM ORGND7
_journal_issue 23
_journal_name_full Organometallics
_journal_page_first 5626
_journal_page_last 5629
_journal_paper_doi 10.1021/om049399g
_journal_volume 23
_journal_year 2004
_chemical_formula_moiety 'C10 H10 B N'
_chemical_formula_sum 'C10 H10 B N'
_chemical_formula_weight 155.00
_space_group_IT_number 14
_symmetry_cell_setting monoclinic
_symmetry_space_group_name_Hall '-P 2ybc'
_symmetry_space_group_name_H-M 'P 1 21/c 1'
_atom_sites_solution_hydrogens geom
_atom_sites_solution_primary direct
_atom_sites_solution_secondary difmap
_audit_creation_method SHELXL-97
_cell_angle_alpha 90.00
_cell_angle_beta 93.682(5)
_cell_angle_gamma 90.00
_cell_formula_units_Z 2
_cell_length_a 9.6105(13)
_cell_length_b 5.5260(7)
_cell_length_c 7.8636(10)
_cell_measurement_reflns_used 627
_cell_measurement_temperature 123(2)
_cell_measurement_theta_max 28.04
_cell_measurement_theta_min 4.25
_cell_volume 416.76(9)
_computing_cell_refinement 'Bruker SMART'
_computing_data_collection 'Bruker SMART'
_computing_data_reduction 'Bruker SHELXTL'
_computing_molecular_graphics 'Bruker SHELXTL'
_computing_publication_material 'Bruker SHELXTL'
_computing_structure_refinement 'Bruker SHELXTL'
_computing_structure_solution 'Bruker SHELXTL'
_diffrn_ambient_temperature 123(2)
_diffrn_measured_fraction_theta_full 0.992
_diffrn_measured_fraction_theta_max 0.992
_diffrn_measurement_device_type 'CCD area detector'
_diffrn_measurement_method 'phi and omega scans'
_diffrn_radiation_monochromator graphite
_diffrn_radiation_source 'fine-focus sealed tube'
_diffrn_radiation_type MoK\a
_diffrn_radiation_wavelength 0.71073
_diffrn_reflns_av_R_equivalents 0.0596
_diffrn_reflns_av_sigmaI/netI 0.0495
_diffrn_reflns_limit_h_max 12
_diffrn_reflns_limit_h_min -12
_diffrn_reflns_limit_k_max 7
_diffrn_reflns_limit_k_min -7
_diffrn_reflns_limit_l_max 10
_diffrn_reflns_limit_l_min -10
_diffrn_reflns_number 5018
_diffrn_reflns_theta_full 28.33
_diffrn_reflns_theta_max 28.33
_diffrn_reflns_theta_min 4.25
_exptl_absorpt_coefficient_mu 0.071
_exptl_absorpt_correction_type none
_exptl_crystal_colour colorless
_exptl_crystal_density_diffrn 1.235
_exptl_crystal_density_method 'not measured'
_exptl_crystal_description sheet
_exptl_crystal_F_000 164
_exptl_crystal_size_max 0.02
_exptl_crystal_size_mid 0.16
_exptl_crystal_size_min 0.28
_refine_diff_density_max 0.248
_refine_diff_density_min -0.172
_refine_diff_density_rms 0.039
_refine_ls_extinction_method none
_refine_ls_goodness_of_fit_ref 1.065
_refine_ls_hydrogen_treatment mixed
_refine_ls_matrix_type full
_refine_ls_number_parameters 75
_refine_ls_number_reflns 1031
_refine_ls_number_restraints 0
_refine_ls_restrained_S_all 1.065
_refine_ls_R_factor_all 0.0791
_refine_ls_R_factor_gt 0.0448
_refine_ls_shift/su_max 0.000
_refine_ls_shift/su_mean 0.000
_refine_ls_structure_factor_coef Fsqd
_refine_ls_weighting_details 'calc w=1/[\s^2^(Fo^2^)+(0.0507P)^2^+0.0447P] where P=(Fo^2^+2Fc^2^)/3'
_refine_ls_weighting_scheme calc
_refine_ls_wR_factor_gt 0.1054
_refine_ls_wR_factor_ref 0.1190
_reflns_number_gt 693
_reflns_number_total 1031
_reflns_threshold_expression >2sigma(I)
_cod_data_source_file om049399gsi20040803_021848.cif
_cod_data_source_block jpa
_cod_depositor_comments
;
The following automatic conversions were performed:

'_symmetry_cell_setting' value 'Monoclinic' changed to 'monoclinic'
according to /home/saulius/struct/CIF-dictionaries/cif_core.dic
dictionary named 'cif_core.dic' version 2.4.1 from 2010-06-29.

Automatic conversion script
Id: cif_fix_values 1715 2011-07-08 13:25:40Z adriana 
;
_cod_original_sg_symbol_H-M P2(1)/c
_cod_database_code 4076290

loop_
_symmetry_equiv_pos_as_xyz
'x, y, z'
'-x, y+1/2, -z+1/2'
'-x, -y, -z'
'x, -y-1/2, z-1/2'

loop_
_atom_site_label
_atom_site_type_symbol
_atom_site_fract_x
_atom_site_fract_y
_atom_site_fract_z
_atom_site_U_iso_or_equiv
_atom_site_adp_type
_atom_site_occupancy
_atom_site_symmetry_multiplicity
_atom_site_calc_flag
_atom_site_refinement_flags
_atom_site_disorder_assembly
_atom_site_disorder_group
C1 C 0.32391(14) 0.1837(2) 0.50378(17) 0.0284(3) Uani 0.75 1 d P A 1
N1 N 0.32391(14) 0.1837(2) 0.50378(17) 0.0284(3) Uani 0.25 1 d P A 2
H1 H 0.3529(15) 0.314(3) 0.576(2) 0.036(4) Uiso 1 1 d . B 2
C2 C 0.18722(14) 0.1768(3) 0.44114(18) 0.0315(4) Uani 1 1 d . . .
H2 H 0.1209(16) 0.303(3) 0.471(2) 0.041(4) Uiso 1 1 d . . .
N5 N 0.36629(14) -0.1896(2) 0.35302(17) 0.0291(3) Uani 0.25 1 d P A 1
C5 C 0.36629(14) -0.1896(2) 0.35302(17) 0.0291(3) Uani 0.75 1 d P A 2
H5 H 0.4254(16) -0.312(3) 0.3216(19) 0.037(4) Uiso 1 1 d . C 2
C3 C 0.13872(14) -0.0107(3) 0.33525(18) 0.0337(4) Uani 1 1 d . A .
H3 H 0.0403(16) -0.018(3) 0.2949(18) 0.033(4) Uiso 1 1 d . . .
C4 C 0.22951(15) -0.1916(3) 0.29156(19) 0.0317(4) Uani 1 1 d . . .
H4 H 0.1947(15) -0.319(3) 0.210(2) 0.040(4) Uiso 1 1 d . . .
C6 C 0.42172(13) -0.0011(3) 0.46379(17) 0.0249(3) Uani 0.50 1 d P . 1
B1 B 0.42172(13) -0.0011(3) 0.46379(17) 0.0249(3) Uani 0.50 1 d P . 2

loop_
_atom_site_aniso_label
_atom_site_aniso_U_11
_atom_site_aniso_U_22
_atom_site_aniso_U_33
_atom_site_aniso_U_23
_atom_site_aniso_U_13
_atom_site_aniso_U_12
C1 0.0343(8) 0.0237(7) 0.0273(7) -0.0006(5) 0.0017(6) -0.0003(5)
N1 0.0343(8) 0.0237(7) 0.0273(7) -0.0006(5) 0.0017(6) -0.0003(5)
C2 0.0320(8) 0.0321(7) 0.0309(8) 0.0033(6) 0.0049(6) 0.0072(6)
N5 0.0311(7) 0.0256(7) 0.0311(8) -0.0027(5) 0.0059(6) 0.0001(5)
C5 0.0311(7) 0.0256(7) 0.0311(8) -0.0027(5) 0.0059(6) 0.0001(5)
C3 0.0279(7) 0.0434(8) 0.0298(8) 0.0071(7) 0.0010(6) -0.0014(6)
C4 0.0329(8) 0.0341(8) 0.0282(8) -0.0036(6) 0.0019(6) -0.0063(6)
C6 0.0308(8) 0.0228(7) 0.0216(7) 0.0026(5) 0.0057(6) -0.0018(5)
B1 0.0308(8) 0.0228(7) 0.0216(7) 0.0026(5) 0.0057(6) -0.0018(5)

loop_
_atom_type_symbol
_atom_type_description
_atom_type_scat_dispersion_real
_atom_type_scat_dispersion_imag
_atom_type_scat_source
C C 0.0033 0.0016 'International Tables Vol C Tables 4.2.6.8 and 6.1.1.4'
H H 0.0000 0.0000 'International Tables Vol C Tables 4.2.6.8 and 6.1.1.4'
B B 0.0013 0.0007 'International Tables Vol C Tables 4.2.6.8 and 6.1.1.4'
N N 0.0061 0.0033 'International Tables Vol C Tables 4.2.6.8 and 6.1.1.4'

loop_
_geom_angle_atom_site_label_1
_geom_angle_atom_site_label_2
_geom_angle_atom_site_label_3
_geom_angle
_geom_angle_site_symmetry_3
C2 C1 C6 121.72(13) .
C1 C2 C3 120.77(12) .
C4 N5 C6 121.91(12) .
C4 C3 C2 119.61(13) .
N5 C4 C3 120.80(13) .
C1 C6 N5 115.18(12) .
C1 C6 C6 122.62(15) 3_656
N5 C6 C6 122.20(15) 3_656

loop_
_geom_bond_atom_site_label_1
_geom_bond_atom_site_label_2
_geom_bond_distance
_geom_bond_site_symmetry_2
C1 C2 1.3736(19) .
C1 C6 1.4365(18) .
C2 C3 1.391(2) .
N5 C4 1.371(2) .
N5 C6 1.4383(18) .
C3 C4 1.385(2) .
C6 C6 1.574(3) 3_656
